data_4324959
loop_
_publ_author_name
'Nikola Paul Chmel'
'Guy J. Clarkson'
'Alessandro Troisi'
'Scott S. Turner'
'Peter Scott'

_publ_section_title
;
 Chiral Semiconductor Phases: The Optically Pure D3[MIII(S,S-EDDS)]2 (D =
 TTF, TSF) Family
;
_journal_name_full 'Inorganic Chemistry'
_journal_page_first 4039
_journal_page_last 4046
_journal_paper_doi 10.1021/ic102522k
_journal_volume 50
_journal_year 2011
_chemical_absolute_configuration syn
_chemical_formula_sum 'C38 H46 Fe2 N4 O21 S12'
_chemical_formula_weight 1391.21
_chemical_name_systematic
;
 ?
;
_space_group_IT_number 1
_symmetry_cell_setting triclinic
_symmetry_space_group_name_Hall 'P 1'
_symmetry_space_group_name_H-M 'P 1'
_atom_sites_solution_hydrogens geom
_atom_sites_solution_primary direct
_atom_sites_solution_secondary difmap
_audit_creation_method SHELXL-97
_cell_angle_alpha 90.00
_cell_angle_beta 90.00
_cell_angle_gamma 90.00
_cell_formula_units_Z 2
_cell_length_a 10.4392(2)
_cell_length_b 10.5270(2)
_cell_length_c 23.9133(3)
_cell_measurement_reflns_used 9501
_cell_measurement_temperature 100(2)
_cell_measurement_theta_max 28.2124
_cell_measurement_theta_min 2.7580
_cell_volume 2627.92(8)
_computing_cell_refinement
;
CrysAlisPro, Oxford Diffraction Ltd.,
Version 1.171.33.32 (release 27-01-2009 CrysAlis171 .NET)
(compiled Jan 27 2009,14:17:37)
;
_computing_data_collection
;
CrysAlisPro, Oxford Diffraction Ltd.,
Version 1.171.33.32 (release 27-01-2009 CrysAlis171 .NET)
(compiled Jan 27 2009,14:17:37)
;
_computing_data_reduction
;
CrysAlisPro, Oxford Diffraction Ltd.,
Version 1.171.33.32 (release 27-01-2009 CrysAlis171 .NET)
(compiled Jan 27 2009,14:17:37)
;
_computing_molecular_graphics 'WINGX (Ferrugia, 1999)'
_computing_publication_material 'WINGX (Ferrugia, 1999)'
_computing_structure_refinement 'SHELXL-97 (Sheldrick, 2008)'
_computing_structure_solution 'SHELXL-97 (Sheldrick, 2008)'
_diffrn_ambient_temperature 100(2)
_diffrn_detector_area_resol_mean 10.2833
_diffrn_measured_fraction_theta_full 0.000
_diffrn_measured_fraction_theta_max 0.690
_diffrn_measurement_device_type 'Goniometer Xcalibur, detector Ruby(Gemini Mo)'
_diffrn_measurement_method '\w scans'
_diffrn_radiation_monochromator graphite
_diffrn_radiation_source 'Enhance (Mo) X-ray Source'
_diffrn_radiation_type 'Mo K\a'
_diffrn_radiation_wavelength 0.71073
_diffrn_reflns_av_R_equivalents 0.0000
_diffrn_reflns_av_sigmaI/netI 0.0556
_diffrn_reflns_limit_h_max 13
_diffrn_reflns_limit_h_min -13
_diffrn_reflns_limit_k_max 13
_diffrn_reflns_limit_k_min -13
_diffrn_reflns_limit_l_max 31
_diffrn_reflns_limit_l_min -28
_diffrn_reflns_number 39836
_diffrn_reflns_theta_full 2.50
_diffrn_reflns_theta_max 27.49
_diffrn_reflns_theta_min 3.21
_exptl_absorpt_coefficient_mu 1.110
_exptl_absorpt_correction_T_max 1.00000
_exptl_absorpt_correction_T_min 0.95881
_exptl_absorpt_correction_type multi-scan
_exptl_absorpt_process_details
;
CrysAlis RED, Oxford Diffraction Ltd.,
Version 1.171.33.32 (release 27-01-2009 CrysAlis171 .NET)
(compiled Jan 27 2009,14:17:37)
empirical absorption correction using spherical harmonics,
 implemented in SCALE3 ABSPACK scaling algorithm.
;
_exptl_crystal_colour purple
_exptl_crystal_density_diffrn 1.758
_exptl_crystal_description block
_exptl_crystal_F_000 1428
_exptl_crystal_size_max 0.24
_exptl_crystal_size_mid 0.08
_exptl_crystal_size_min 0.08
_refine_diff_density_max 0.616
_refine_diff_density_min -0.346
_refine_diff_density_rms 0.076
_refine_ls_abs_structure_details 'Flack H D (1983), Acta Cryst. A39, 876-881'
_refine_ls_abs_structure_Flack 0.010(16)
_refine_ls_extinction_method none
_refine_ls_goodness_of_fit_ref 0.991
_refine_ls_hydrogen_treatment mixed
_refine_ls_matrix_type full
_refine_ls_number_parameters 1949
_refine_ls_number_reflns 10133
_refine_ls_number_restraints 3
_refine_ls_restrained_S_all 0.991
_refine_ls_R_factor_all 0.0481
_refine_ls_R_factor_gt 0.0394
_refine_ls_shift/su_max 0.007
_refine_ls_shift/su_mean 0.000
_refine_ls_structure_factor_coef Fsqd
_refine_ls_weighting_details 'calc w=1/[\s^2^(Fo^2^)+(0.0626P)^2^+0.0000P] where P=(Fo^2^+2Fc^2^)/3'
_refine_ls_weighting_scheme calc
_refine_ls_wR_factor_gt 0.0925
_refine_ls_wR_factor_ref 0.0968
_reflns_number_gt 8746
_reflns_number_total 39836
_reflns_threshold_expression >2\s(I)
_cod_data_source_file ic102522k_si_001_2.cif
_cod_data_source_block TTFFeEDDS
_cod_database_code 4324959

loop_
_symmetry_equiv_pos_as_xyz
'x, y, z'

loop_
_atom_site_label
_atom_site_type_symbol
_atom_site_fract_x
_atom_site_fract_y
_atom_site_fract_z
_atom_site_U_iso_or_equiv
_atom_site_adp_type
_atom_site_occupancy
_atom_site_symmetry_multiplicity
_atom_site_calc_flag
_atom_site_refinement_flags
_atom_site_disorder_assembly
_atom_site_disorder_group
C45B C 0.230(4) 0.569(5) 0.7355(17) 0.017(10) Uani 0.50 1 d P A 2
H45B H 0.2294 0.6364 0.7606 0.020 Uiso 0.50 1 calc PR A 2
C29 C 0.710(2) -0.092(2) 0.9100(8) 0.017(5) Uani 1 1 d . . .
H29A H 0.7383 -0.1792 0.9070 0.021 Uiso 1 1 calc R . .
H29B H 0.7845 -0.0415 0.9206 0.021 Uiso 1 1 calc R . .
C35 C 0.325(2) 0.360(2) 0.4659(9) 0.016(5) Uani 1 1 d . . .
H35A H 0.3843 0.3796 0.4959 0.019 Uiso 1 1 calc R . .
H35B H 0.3278 0.4274 0.4384 0.019 Uiso 1 1 calc R . .
C1 C 0.425(2) 0.493(2) 1.0245(9) 0.028(5) Uani 1 1 d . . .
C26 C 0.412(2) -0.180(2) 0.9865(8) 0.012(4) Uani 1 1 d . . .
H26A H 0.4206 -0.1210 1.0176 0.015 Uiso 1 1 calc R . .
H26B H 0.4371 -0.2636 0.9989 0.015 Uiso 1 1 calc R . .
C25 C 0.268(2) -0.181(2) 0.9644(9) 0.015(5) Uani 1 1 d . . .
H25A H 0.2572 -0.2477 0.9369 0.019 Uiso 1 1 calc R . .
H25B H 0.2098 -0.1968 0.9952 0.019 Uiso 1 1 calc R . .
O24 O 0.7420(9) -0.0659(9) 0.8089(3) 0.031(2) Uani 1 1 d . . .
C20 C 1.174(2) 0.714(2) 0.5320(10) 0.028(5) Uani 1 1 d . . .
O13 O 1.2402(9) 0.7389(10) 0.5739(3) 0.031(2) Uani 1 1 d . . .
C2 C 0.390(2) 0.411(2) 0.9746(8) 0.013(5) Uani 1 1 d . . .
H2A H 0.3862 0.3231 0.9868 0.016 Uiso 1 1 calc R . .
H2B H 0.3047 0.4344 0.9621 0.016 Uiso 1 1 calc R . .
C15 C 0.772(2) 0.853(2) 0.4184(9) 0.018(5) Uani 1 1 d . . .
H15A H 0.7623 0.9227 0.4448 0.022 Uiso 1 1 calc R . .
H15B H 0.7132 0.8679 0.3876 0.022 Uiso 1 1 calc R . .
S44A S 0.0789(12) 0.4443(12) 0.6312(4) 0.020(3) Uani 0.50 1 d P B 1
S64A S 0.7517(12) 0.5603(11) 0.6439(5) 0.017(3) Uani 0.50 1 d P C 1
S54A S 0.4259(12) 0.5560(12) 0.6438(5) 0.019(3) Uani 0.50 1 d P D 1
S43A S 0.0900(12) 0.4028(12) 0.7537(5) 0.017(3) Uani 0.50 1 d P B 1
S53A S 0.4301(11) 0.5345(12) 0.7646(4) 0.018(3) Uani 0.50 1 d P D 1
S42A S 0.0508(13) 0.1497(12) 0.6107(5) 0.022(3) Uani 0.50 1 d P B 1
S41A S 0.0698(12) 0.0915(12) 0.7312(5) 0.020(3) Uani 0.50 1 d P B 1
S63A S 0.7639(11) 0.5255(12) 0.7632(4) 0.017(3) Uani 0.50 1 d P C 1
C54A C 0.423(4) 0.453(5) 0.7014(18) 0.014(10) Uani 0.50 1 d P D 1
C44A C 0.084(4) 0.333(5) 0.6878(18) 0.014(9) Uani 0.50 1 d P B 1
C64A C 0.753(4) 0.451(4) 0.6969(16) 0.008(8) Uani 0.50 1 d P C 1
C64B C 0.908(4) 0.363(4) 0.6874(17) 0.018(10) Uani 0.50 1 d P E 2
C66A C 0.754(4) 0.692(4) 0.6813(17) 0.014(9) Uani 0.50 1 d P C 1
H66A H 0.7541 0.7712 0.6638 0.016 Uiso 0.50 1 calc PR C 1
C45A C 0.107(5) 0.562(5) 0.7303(19) 0.019(10) Uani 0.50 1 d P B 1
H45A H 0.1243 0.6274 0.7551 0.023 Uiso 0.50 1 calc PR B 1
C56A C 0.429(4) 0.700(4) 0.6775(19) 0.018(9) Uani 0.50 1 d P D 1
H56A H 0.4292 0.7770 0.6587 0.022 Uiso 0.50 1 calc PR D 1
C65A C 0.755(4) 0.684(4) 0.7352(16) 0.014(9) Uani 0.50 1 d P C 1
H65A H 0.7520 0.7550 0.7581 0.016 Uiso 0.50 1 calc PR C 1
C56B C 0.558(5) 0.706(5) 0.6982(18) 0.021(10) Uani 0.50 1 d P F 2
H56B H 0.5652 0.7897 0.6866 0.025 Uiso 0.50 1 calc PR F 2
O34 O -0.0743(15) 0.0627(14) 0.5021(5) 0.013(3) Uani 1 1 d . . .
O32 O 0.4639(18) 0.3323(17) 0.3035(7) 0.039(5) Uani 1 1 d . . .
C37 C -0.017(2) 0.255(2) 0.4572(9) 0.015(5) Uani 1 1 d . . .
H37 H -0.0513 0.3036 0.4889 0.018 Uiso 1 1 calc R . .
C39 C -0.1111(19) 0.261(2) 0.4074(8) 0.014(5) Uani 1 1 d . . .
H39A H -0.1952 0.2347 0.4203 0.017 Uiso 1 1 calc R . .
H39B H -0.1176 0.3478 0.3945 0.017 Uiso 1 1 calc R . .
O33 O -0.1630(8) 0.1484(9) 0.3275(3) 0.029(2) Uani 1 1 d . . .
C34 C 0.391(2) 0.284(2) 0.3415(8) 0.015(4) Uani 1 1 d . . .
C38 C 0.009(2) 0.121(2) 0.4746(9) 0.017(5) Uani 1 1 d . . .
C32 C 0.520(2) 0.100(2) 0.3890(9) 0.016(5) Uani 1 1 d . . .
H32A H 0.5757 0.1023 0.3566 0.020 Uiso 1 1 calc R . .
H32B H 0.5728 0.0802 0.4212 0.020 Uiso 1 1 calc R . .
O37 O 0.0425(16) 0.1508(16) 0.3511(6) 0.026(4) Uani 1 1 d . . .
C40 C -0.0730(19) 0.1788(18) 0.3598(8) 0.027(5) Uani 1 1 d . . .
S61A S 0.7498(11) 0.2203(11) 0.7475(4) 0.014(2) Uani 0.50 1 d P C 1
S74A S 0.0142(12) 0.9025(12) 0.1304(5) 0.020(3) Uani 0.50 1 d P G 1
S74B S 0.1943(13) 0.9315(13) 0.1346(5) 0.025(3) Uani 0.50 1 d P H 2
S52B S 0.5899(11) 0.2688(11) 0.6297(4) 0.015(3) Uani 0.50 1 d P F 2
S62A S 0.7340(11) 0.2539(10) 0.6273(4) 0.011(2) Uani 0.50 1 d P C 1
S51B S 0.5791(12) 0.2270(12) 0.7521(5) 0.018(3) Uani 0.50 1 d P F 2
C43A C 0.064(4) 0.212(5) 0.6758(18) 0.018(10) Uani 0.50 1 d P B 1
C53B C 0.574(4) 0.344(5) 0.6952(17) 0.014(9) Uani 0.50 1 d P F 2
C63B C 0.931(4) 0.219(5) 0.6831(17) 0.015(9) Uani 0.50 1 d P E 2
C61A C 0.742(4) 0.092(4) 0.7107(16) 0.016(9) Uani 0.50 1 d P C 1
H61A H 0.7469 0.0129 0.7276 0.019 Uiso 0.50 1 calc PR C 1
C63A C 0.744(4) 0.332(4) 0.6932(15) 0.007(8) Uani 0.50 1 d P C 1
S73B S 0.1831(13) 0.9407(12) 0.2572(5) 0.023(3) Uani 0.50 1 d P H 2
S51A S 0.4177(13) 0.2341(14) 0.7573(5) 0.025(3) Uani 0.50 1 d P D 1
C66B C 0.894(5) 0.581(5) 0.6661(18) 0.023(10) Uani 0.50 1 d P E 2
H66B H 0.8826 0.6583 0.6478 0.028 Uiso 0.50 1 calc PR E 2
C41A C 0.059(5) -0.040(5) 0.6849(19) 0.023(10) Uani 0.50 1 d P B 1
H41A H 0.0695 -0.1244 0.6960 0.027 Uiso 0.50 1 calc PR B 1
C52B C 0.604(4) 0.118(5) 0.6517(17) 0.017(9) Uani 0.50 1 d P F 2
H52B H 0.6210 0.0538 0.6261 0.020 Uiso 0.50 1 calc PR F 2
C46B C 0.229(4) 0.589(4) 0.6780(17) 0.015(9) Uani 0.50 1 d P A 2
H46B H 0.2176 0.6691 0.6628 0.018 Uiso 0.50 1 calc PR A 2
C62A C 0.727(4) 0.104(4) 0.6476(17) 0.015(10) Uani 0.50 1 d P C 1
H62A H 0.7148 0.0360 0.6235 0.018 Uiso 0.50 1 calc PR C 1
C51B C 0.590(4) 0.087(5) 0.7118(16) 0.017(9) Uani 0.50 1 d P F 2
H51B H 0.5865 0.0051 0.7263 0.021 Uiso 0.50 1 calc PR F 2
S71B S 0.1705(12) 0.6420(13) 0.2641(5) 0.022(3) Uani 0.50 1 d P H 2
S84B S 0.5467(13) 1.0299(12) 0.1097(4) 0.022(3) Uani 0.50 1 d P I 2
S72B S 0.1762(12) 0.6229(12) 0.1416(5) 0.018(3) Uani 0.50 1 d P H 2
S83B S 0.5321(12) 1.0762(12) 0.2313(4) 0.019(3) Uani 0.50 1 d P I 2
C51A C 0.402(4) 0.088(4) 0.7192(18) 0.018(10) Uani 0.50 1 d P D 1
H51A H 0.3968 0.0110 0.7382 0.022 Uiso 0.50 1 calc PR D 1
C86B C 0.548(5) 1.194(5) 0.1337(19) 0.026(10) Uani 0.50 1 d P I 2
H86B H 0.5409 1.2640 0.1101 0.031 Uiso 0.50 1 calc PR I 2
C84B C 0.529(4) 0.962(5) 0.1817(17) 0.016(9) Uani 0.50 1 d P I 2
C83B C 0.532(4) 0.833(5) 0.1849(18) 0.015(9) Uani 0.50 1 d P I 2
C85B C 0.559(5) 1.202(5) 0.1869(19) 0.024(10) Uani 0.50 1 d P I 2
H85B H 0.5831 1.2795 0.2023 0.029 Uiso 0.50 1 calc PR I 2
S94A S 0.6728(12) 1.0338(12) 0.1189(5) 0.021(3) Uani 0.50 1 d P J 1
S81A S 0.3714(11) 0.7568(11) 0.2568(4) 0.017(3) Uani 0.50 1 d P K 1
S84A S 0.3380(12) 1.0252(11) 0.1197(4) 0.018(3) Uani 0.50 1 d P K 1
S81B S 0.5130(12) 0.7695(12) 0.2529(4) 0.019(3) Uani 0.50 1 d P I 2
S91A S 0.6946(12) 0.7412(12) 0.2489(5) 0.018(3) Uani 0.50 1 d P J 1
S82B S 0.5263(12) 0.7295(12) 0.1305(4) 0.019(3) Uani 0.50 1 d P I 2
S82A S 0.3546(12) 0.7192(12) 0.1373(4) 0.018(3) Uani 0.50 1 d P K 1
S93A S 0.6764(12) 1.0524(12) 0.2411(5) 0.018(3) Uani 0.50 1 d P J 1
S83A S 0.3557(12) 1.0610(12) 0.2402(5) 0.017(3) Uani 0.50 1 d P K 1
S92A S 0.6840(11) 0.7357(11) 0.1270(4) 0.017(2) Uani 0.50 1 d P J 1
C83A C 0.365(4) 0.822(5) 0.1931(17) 0.016(9) Uani 0.50 1 d P K 1
C94A C 0.687(4) 0.953(5) 0.1814(17) 0.015(9) Uani 0.50 1 d P J 1
C86A C 0.333(4) 1.186(4) 0.1453(18) 0.021(10) Uani 0.50 1 d P K 1
H86A H 0.3248 1.2570 0.1226 0.025 Uiso 0.50 1 calc PR K 1
C85A C 0.341(5) 1.189(5) 0.1952(19) 0.024(10) Uani 0.50 1 d P K 1
H85A H 0.3392 1.2696 0.2115 0.029 Uiso 0.50 1 calc PR K 1
C84A C 0.355(4) 0.960(4) 0.1816(17) 0.014(9) Uani 0.50 1 d P K 1
C82A C 0.356(4) 0.589(5) 0.1787(17) 0.017(9) Uani 0.50 1 d P K 1
H82A H 0.3444 0.5085 0.1633 0.020 Uiso 0.50 1 calc PR K 1
C71B C 0.170(5) 0.495(5) 0.2353(19) 0.024(12) Uani 0.50 1 d P H 2
H71B H 0.1683 0.4228 0.2578 0.028 Uiso 0.50 1 calc PR H 2
C91A C 0.704(4) 0.597(4) 0.2234(16) 0.016(8) Uani 0.50 1 d P J 1
H91A H 0.7143 0.5264 0.2463 0.019 Uiso 0.50 1 calc PR J 1
C81A C 0.373(5) 0.601(5) 0.2299(17) 0.018(10) Uani 0.50 1 d P K 1
H81A H 0.3858 0.5305 0.2529 0.021 Uiso 0.50 1 calc PR K 1
S92B S 0.8553(12) 0.6145(11) 0.1430(4) 0.015(2) Uani 0.50 1 d P L 2
S93B S 0.8556(11) 0.9525(11) 0.2474(4) 0.018(3) Uani 0.50 1 d P L 2
S73A S 0.0286(12) 0.9423(12) 0.2527(5) 0.021(3) Uani 0.50 1 d P G 1
S52A S 0.4082(11) 0.2428(11) 0.6358(4) 0.014(2) Uani 0.50 1 d P D 1
S91B S 0.8366(11) 0.6491(10) 0.2641(4) 0.014(3) Uani 0.50 1 d P L 2
S71A S 0.0487(14) 0.6469(13) 0.2741(5) 0.024(3) Uani 0.50 1 d P G 1
S72A S 0.0349(13) 0.5956(13) 0.1520(5) 0.023(3) Uani 0.50 1 d P G 1
C96B C 0.872(4) 1.071(4) 0.1539(16) 0.012(9) Uani 0.50 1 d P L 2
H96B H 0.8756 1.1400 0.1295 0.014 Uiso 0.50 1 calc PR L 2
C53A C 0.420(5) 0.324(5) 0.6956(18) 0.015(10) Uani 0.50 1 d P D 1
C52A C 0.397(4) 0.091(4) 0.6653(18) 0.018(10) Uani 0.50 1 d P D 1
H52A H 0.3882 0.0175 0.6438 0.022 Uiso 0.50 1 calc PR D 1
C42A C 0.034(4) -0.004(5) 0.6310(19) 0.025(10) Uani 0.50 1 d P B 1
H42A H 0.0063 -0.0640 0.6052 0.030 Uiso 0.50 1 calc PR B 1
C75A C 0.010(4) 1.070(5) 0.2062(18) 0.019(10) Uani 0.50 1 d P G 1
H75A H 0.0019 1.1507 0.2214 0.023 Uiso 0.50 1 calc PR G 1
C73A C 0.038(4) 0.705(5) 0.2062(18) 0.017(10) Uani 0.50 1 d P G 1
C71A C 0.057(5) 0.483(5) 0.251(2) 0.027(10) Uani 0.50 1 d P G 1
H71A H 0.0601 0.4160 0.2767 0.033 Uiso 0.50 1 calc PR G 1
C72A C 0.059(5) 0.464(5) 0.200(2) 0.026(11) Uani 0.50 1 d P G 1
H72A H 0.0730 0.3830 0.1863 0.031 Uiso 0.50 1 calc PR G 1
C74A C 0.029(5) 0.843(5) 0.1984(19) 0.019(10) Uani 0.50 1 d P G 1
C91B C 0.834(4) 0.495(4) 0.2440(17) 0.014(8) Uani 0.50 1 d P L 2
H91B H 0.8290 0.4281 0.2693 0.017 Uiso 0.50 1 calc PR L 2
C93B C 0.852(4) 0.711(4) 0.2011(17) 0.013(9) Uani 0.50 1 d P L 2
C92A C 0.696(4) 0.585(4) 0.1583(17) 0.018(9) Uani 0.50 1 d P J 1
H92A H 0.6981 0.5085 0.1389 0.022 Uiso 0.50 1 calc PR J 1
C81B C 0.509(5) 0.617(5) 0.2266(18) 0.017(10) Uani 0.50 1 d P I 2
H81B H 0.5086 0.5477 0.2505 0.021 Uiso 0.50 1 calc PR I 2
C75B C 0.200(5) 1.080(5) 0.2263(19) 0.025(11) Uani 0.50 1 d P H 2
H75B H 0.2043 1.1560 0.2458 0.030 Uiso 0.50 1 calc PR H 2
C94B C 0.855(5) 0.860(4) 0.1889(17) 0.016(9) Uani 0.50 1 d P L 2
C95A C 0.680(4) 1.183(4) 0.2029(18) 0.020(10) Uani 0.50 1 d P J 1
H95A H 0.6847 1.2627 0.2198 0.024 Uiso 0.50 1 calc PR J 1
C76A C 0.008(4) 1.061(5) 0.1589(18) 0.020(10) Uani 0.50 1 d P G 1
H76A H 0.0024 1.1318 0.1359 0.024 Uiso 0.50 1 calc PR G 1
C82B C 0.508(4) 0.602(5) 0.1728(18) 0.018(10) Uani 0.50 1 d P I 2
H82B H 0.4972 0.5211 0.1576 0.022 Uiso 0.50 1 calc PR I 2
C76B C 0.207(5) 1.072(5) 0.168(2) 0.025(11) Uani 0.50 1 d P H 2
H76B H 0.2193 1.1464 0.1478 0.030 Uiso 0.50 1 calc PR H 2
C73B C 0.173(5) 0.711(5) 0.2004(19) 0.019(10) Uani 0.50 1 d P H 2
C95B C 0.865(4) 1.091(4) 0.2022(15) 0.010(8) Uani 0.50 1 d P L 2
H95B H 0.8652 1.1729 0.2165 0.011 Uiso 0.50 1 calc PR L 2
S94B S 0.8735(12) 0.9123(11) 0.1252(5) 0.019(2) Uani 0.50 1 d P L 2
O3 O 0.9741(16) 0.7851(16) 1.0048(7) 0.029(4) Uani 1 1 d . . .
C9 C 1.017(2) 0.573(2) 0.9941(9) 0.018(5) Uani 1 1 d . . .
H9A H 1.0737 0.5716 1.0262 0.022 Uiso 1 1 calc R . .
H9B H 1.0691 0.5916 0.9615 0.022 Uiso 1 1 calc R . .
C42B C 0.259(4) 0.002(4) 0.6421(15) 0.010(8) Uani 0.50 1 d P A 2
H42B H 0.2604 -0.0644 0.6167 0.012 Uiso 0.50 1 calc PR A 2
C92B C 0.841(4) 0.477(5) 0.1878(17) 0.016(9) Uani 0.50 1 d P L 2
H92B H 0.8390 0.3958 0.1727 0.019 Uiso 0.50 1 calc PR L 2
C72B C 0.172(4) 0.486(5) 0.1847(19) 0.022(11) Uani 0.50 1 d P H 2
H72B H 0.1710 0.4062 0.1683 0.027 Uiso 0.50 1 calc PR H 2
C65B C 0.894(5) 0.580(5) 0.7120(17) 0.022(10) Uani 0.50 1 d P E 2
H65B H 0.8865 0.6557 0.7320 0.027 Uiso 0.50 1 calc PR E 2
C96A C 0.675(5) 1.172(4) 0.1449(19) 0.023(10) Uani 0.50 1 d P J 1
H96A H 0.6723 1.2441 0.1222 0.027 Uiso 0.50 1 calc PR J 1
C74B C 0.182(5) 0.850(5) 0.1999(19) 0.020(11) Uani 0.50 1 d P H 2
C43B C 0.253(4) 0.221(4) 0.6866(16) 0.012(9) Uani 0.50 1 d P A 2
C30 C 0.665(2) -0.0459(19) 0.8496(8) 0.030(5) Uani 1 1 d . . .
C46A C 0.093(4) 0.583(5) 0.6756(18) 0.018(10) Uani 0.50 1 d P B 1
H46A H 0.0901 0.6650 0.6611 0.021 Uiso 0.50 1 calc PR B 1
C93A C 0.677(4) 0.835(4) 0.1840(17) 0.016(9) Uani 0.50 1 d P J 1
O41 O 0.1785(14) 0.5401(13) 0.8658(6) 0.015(3) Uani 1 1 d . . .
O42 O 0.6787(14) 0.1336(12) 0.5162(6) 0.015(3) Uani 1 1 d . . .
O43 O 0.9206(18) 0.0322(16) 0.0172(7) 0.037(5) Uani 1 1 d . . .
O44 O 0.4235(17) 0.6417(16) 0.3670(7) 0.033(5) Uani 1 1 d . . .
O45 O 0.9333(13) 0.6496(12) 0.8574(5) 0.030(3) Uani 1 1 d . . .
O46 O 0.6650(16) 0.5781(13) 0.3550(6) 0.043(4) Uani 1 1 d . . .
O47 O 0.4339(12) 0.0206(10) 0.5256(5) 0.029(3) Uani 1 1 d . . .
O48 O 0.7050(8) 0.3571(9) 0.2982(3) 0.033(2) Uani 1 1 d . . .
O49 O 0.3947(8) 0.8607(9) 0.5859(3) 0.030(2) Uani 1 1 d . . .
C55A C 0.432(5) 0.690(5) 0.7371(18) 0.019(10) Uani 0.50 1 d P D 1
H55A H 0.4349 0.7613 0.7600 0.023 Uiso 0.50 1 calc PR D 1
O50 O 0.1680(11) 0.0931(11) 0.0296(5) 0.032(3) Uani 1 1 d . . .
Fe1 Fe 0.6995(3) 0.5110(3) 0.98987(13) 0.0172(8) Uani 1 1 d . . .
C5 C 0.691(2) 0.329(2) 0.8964(9) 0.013(5) Uani 1 1 d . . .
H5A H 0.6885 0.3945 0.8678 0.015 Uiso 1 1 calc R . .
H5B H 0.6629 0.2498 0.8798 0.015 Uiso 1 1 calc R . .
O2 O 0.4335(16) 0.6166(16) 0.8826(7) 0.021(4) Uani 1 1 d . . .
O6 O 0.6161(15) 0.6075(14) 0.9276(7) 0.022(4) Uani 1 1 d . . .
O8 O 0.7843(16) 0.4024(14) 1.0503(6) 0.021(4) Uani 1 1 d . . .
O5 O 0.5452(16) 0.5170(17) 1.0355(6) 0.028(4) Uani 1 1 d . . .
C7 C 0.960(2) 0.438(2) 0.9868(9) 0.017(5) Uani 1 1 d . . .
H7 H 1.0274 0.3784 0.9753 0.020 Uiso 1 1 calc R . .
C10 C 0.923(2) 0.682(2) 1.0019(8) 0.013(5) Uani 1 1 d . . .
C3 C 0.480(2) 0.419(2) 0.9256(9) 0.012(4) Uani 1 1 d . . .
H3 H 0.4442 0.3726 0.8937 0.014 Uiso 1 1 calc R . .
O7 O 0.8037(14) 0.6573(14) 1.0072(6) 0.016(4) Uani 1 1 d . . .
C4 C 0.511(2) 0.560(2) 0.9078(9) 0.017(5) Uani 1 1 d . . .
C8 C 0.895(2) 0.388(2) 1.0411(8) 0.017(5) Uani 1 1 d . . .
O4 O 0.9595(14) 0.3424(15) 1.0799(6) 0.024(3) Uani 1 1 d . . .
N2 N 0.8576(18) 0.4424(18) 0.9429(7) 0.013(4) Uani 1 1 d . . .
N1 N 0.6081(17) 0.3629(17) 0.9420(7) 0.013(4) Uani 1 1 d . . .
H1 H 0.5953 0.2938 0.9642 0.019 Uiso 1 1 calc R . .
O1 O 0.3373(9) 0.5229(10) 1.0566(3) 0.028(2) Uani 1 1 d . . .
C6 C 0.826(2) 0.315(2) 0.9180(8) 0.014(5) Uani 1 1 d . . .
H6A H 0.8311 0.2486 0.9462 0.017 Uiso 1 1 calc R . .
H6B H 0.8850 0.2942 0.8879 0.017 Uiso 1 1 calc R . .
H2 H 0.88(2) 0.49(2) 0.918(8) 0.022 Uiso 1 1 d . . .
Fe3 Fe 0.4029(3) 0.0114(3) 0.89367(15) 0.0183(8) Uani 1 1 d . . .
O23 O 0.6672(17) 0.1228(16) 1.0006(6) 0.025(4) Uani 1 1 d . . .
O28 O 0.5592(17) 0.0224(17) 0.8464(7) 0.030(4) Uani 1 1 d . . .
O25 O 0.2995(14) 0.1591(14) 0.8756(6) 0.016(4) Uani 1 1 d . . .
O27 O 0.4849(17) 0.1007(16) 0.9576(7) 0.024(4) Uani 1 1 d . . .
O21 O 0.1326(17) 0.2859(17) 0.8810(7) 0.024(4) Uani 1 1 d . . .
C23 C 0.138(2) -0.066(2) 0.8950(9) 0.017(5) Uani 1 1 d . . .
H23 H 0.0698 -0.1223 0.9082 0.020 Uiso 1 1 calc R . .
N5 N 0.2413(19) -0.0576(18) 0.9393(7) 0.014(4) Uani 1 1 d . . .
C22 C 0.087(2) 0.064(2) 0.8892(9) 0.018(5) Uani 1 1 d . . .
H22A H 0.0362 0.0814 0.9223 0.021 Uiso 1 1 calc R . .
H22B H 0.0283 0.0637 0.8578 0.021 Uiso 1 1 calc R . .
C21 C 0.176(2) 0.178(2) 0.8811(8) 0.016(6) Uani 1 1 d . . .
O22 O 0.1179(18) -0.1569(15) 0.8060(7) 0.034(4) Uani 1 1 d . . .
N6 N 0.4908(19) -0.1393(18) 0.9403(7) 0.013(4) Uani 1 1 d . . .
C24 C 0.184(2) -0.111(2) 0.8411(9) 0.022(5) Uani 1 1 d . . .
O26 O 0.3129(17) -0.0998(14) 0.8340(6) 0.025(4) Uani 1 1 d . . .
C28 C 0.588(2) 0.057(2) 0.9752(9) 0.020(5) Uani 1 1 d . . .
C27 C 0.612(2) -0.084(2) 0.9578(9) 0.015(5) Uani 1 1 d . . .
H27 H 0.6452 -0.1307 0.9902 0.018 Uiso 1 1 calc R . .
H5 H 0.22(2) -0.01(2) 0.964(10) 0.022 Uiso 1 1 d . . .
H6 H 0.50(2) -0.20(2) 0.919(10) 0.022 Uiso 1 1 d . . .
Fe2 Fe 0.9039(3) 0.6624(3) 0.49010(13) 0.0166(8) Uani 1 1 d . . .
O16 O 0.8240(16) 0.7714(15) 0.5465(6) 0.024(4) Uani 1 1 d . . .
O14 O 1.1765(16) 0.5593(15) 0.3821(6) 0.018(4) Uani 1 1 d . . .
C16 C 0.908(2) 0.851(2) 0.3966(9) 0.016(5) Uani 1 1 d . . .
H16A H 0.9151 0.7909 0.3660 0.019 Uiso 1 1 calc R . .
H16B H 0.9319 0.9344 0.3829 0.019 Uiso 1 1 calc R . .
O18 O 0.9839(14) 0.5715(14) 0.4231(6) 0.018(4) Uani 1 1 d . . .
O15 O 0.7983(15) 0.5121(14) 0.5067(6) 0.017(4) Uani 1 1 d . . .
O17 O 1.0630(16) 0.6478(16) 0.5336(7) 0.027(4) Uani 1 1 d . . .
C19 C 1.212(2) 0.761(2) 0.4740(9) 0.019(5) Uani 1 1 d . . .
H19A H 1.2838 0.7101 0.4615 0.023 Uiso 1 1 calc R . .
H19B H 1.2423 0.8475 0.4779 0.023 Uiso 1 1 calc R . .
O11 O 0.6316(16) 0.3854(16) 0.5029(7) 0.025(4) Uani 1 1 d . . .
N3 N 0.7404(19) 0.7353(18) 0.4454(7) 0.014(4) Uani 1 1 d . . .
C18 C 1.092(2) 0.623(2) 0.4097(9) 0.015(5) Uani 1 1 d . . .
C14 C 0.694(3) 0.786(2) 0.5429(9) 0.024(6) Uani 1 1 d . . .
C13 C 0.640(2) 0.741(2) 0.4879(10) 0.020(6) Uani 1 1 d . . .
H13 H 0.5719 0.7981 0.4756 0.024 Uiso 1 1 calc R . .
C12 C 0.585(2) 0.604(2) 0.4959(9) 0.017(5) Uani 1 1 d . . .
H12A H 0.5306 0.6057 0.5287 0.020 Uiso 1 1 calc R . .
H12B H 0.5304 0.5863 0.4641 0.020 Uiso 1 1 calc R . .
C11 C 0.672(2) 0.499(2) 0.5020(9) 0.016(5) Uani 1 1 d . . .
C17 C 1.110(2) 0.760(2) 0.4271(9) 0.016(5) Uani 1 1 d . . .
H17 H 1.1425 0.8078 0.3950 0.019 Uiso 1 1 calc R . .
N4 N 0.9938(18) 0.8123(17) 0.4437(7) 0.014(4) Uani 1 1 d . . .
O12 O 0.6121(17) 0.8332(19) 0.5768(7) 0.041(4) Uani 1 1 d . . .
H3A H 0.72(3) 0.68(3) 0.421(11) 0.061 Uiso 1 1 d . . .
H4 H 1.007(15) 0.874(16) 0.465(6) 0.061 Uiso 1 1 d . . .
Fe4 Fe 0.1989(3) 0.1627(3) 0.39334(14) 0.0182(8) Uani 1 1 d . . .
C36 C 0.195(2) 0.343(2) 0.4875(9) 0.014(5) Uani 1 1 d . . .
H36A H 0.1668 0.4210 0.5053 0.017 Uiso 1 1 calc R . .
H36B H 0.1942 0.2759 0.5152 0.017 Uiso 1 1 calc R . .
O35 O 0.3058(15) 0.0143(15) 0.3782(6) 0.019(4) Uani 1 1 d . . .
O38 O 0.1162(16) 0.0671(15) 0.4588(7) 0.022(4) Uani 1 1 d . . .
O36 O 0.2724(15) 0.2692(14) 0.3371(6) 0.020(3) Uani 1 1 d . . .
O31 O 0.4742(17) -0.1136(16) 0.3781(7) 0.025(4) Uani 1 1 d . . .
N7 N 0.3580(19) 0.2345(18) 0.4396(8) 0.014(4) Uani 1 1 d . . .
C33 C 0.459(2) 0.235(2) 0.3975(9) 0.014(5) Uani 1 1 d . . .
H33 H 0.5263 0.2957 0.4085 0.017 Uiso 1 1 calc R . .
C31 C 0.425(2) -0.006(2) 0.3811(8) 0.015(5) Uani 1 1 d . . .
N8 N 0.107(2) 0.3100(18) 0.4398(8) 0.013(4) Uani 1 1 d . . .
H7A H 0.38(2) 0.18(2) 0.464(10) 0.020 Uiso 1 1 d . . .
H8 H 0.09(2) 0.37(2) 0.420(10) 0.020 Uiso 1 1 d . . .
S62B S 0.9316(11) 0.1443(12) 0.6192(4) 0.018(3) Uani 0.50 1 d P E 2
S42B S 0.2640(11) 0.1491(11) 0.6195(4) 0.013(2) Uani 0.50 1 d P A 2
S64B S 0.9165(14) 0.4465(14) 0.6266(5) 0.031(3) Uani 0.50 1 d P E 2
S41B S 0.2506(12) 0.1136(11) 0.7394(4) 0.015(2) Uani 0.50 1 d P A 2
S63B S 0.9073(12) 0.4302(11) 0.7483(5) 0.019(3) Uani 0.50 1 d P E 2
S61B S 0.9247(12) 0.1196(12) 0.7408(5) 0.019(3) Uani 0.50 1 d P E 2
S54B S 0.5697(12) 0.5805(12) 0.6529(5) 0.019(3) Uani 0.50 1 d P F 2
S53B S 0.5520(13) 0.5264(12) 0.7727(4) 0.021(3) Uani 0.50 1 d P F 2
S44B S 0.2489(11) 0.4525(10) 0.6350(4) 0.014(2) Uani 0.50 1 d P A 2
S43B S 0.2314(11) 0.4153(11) 0.7574(4) 0.015(3) Uani 0.50 1 d P A 2
C54B C 0.575(4) 0.459(5) 0.7056(17) 0.014(9) Uani 0.50 1 d P F 2
C62B C 0.932(4) -0.019(4) 0.6482(17) 0.013(8) Uani 0.50 1 d P E 2
H62B H 0.9313 -0.0900 0.6253 0.016 Uiso 0.50 1 calc PR E 2
C61B C 0.932(4) -0.028(4) 0.7033(16) 0.010(8) Uani 0.50 1 d P E 2
H61B H 0.9366 -0.1060 0.7215 0.011 Uiso 0.50 1 calc PR E 2
C44B C 0.253(4) 0.348(4) 0.6903(15) 0.008(8) Uani 0.50 1 d P A 2
C55B C 0.539(5) 0.672(5) 0.7538(19) 0.022(10) Uani 0.50 1 d P F 2
H55B H 0.5175 0.7338 0.7800 0.026 Uiso 0.50 1 calc PR F 2
C41B C 0.253(4) -0.024(4) 0.7016(16) 0.014(9) Uani 0.50 1 d P A 2
H41B H 0.2516 -0.1049 0.7171 0.016 Uiso 0.50 1 calc PR A 2

loop_
_atom_site_aniso_label
_atom_site_aniso_U_11
_atom_site_aniso_U_22
_atom_site_aniso_U_33
_atom_site_aniso_U_23
_atom_site_aniso_U_13
_atom_site_aniso_U_12
C45B 0.02(2) 0.02(2) 0.018(18) -0.009(15) -0.004(15) 0.000(18)
C29 0.016(12) 0.015(11) 0.020(10) 0.009(8) 0.007(9) 0.006(10)
C35 0.017(11) 0.017(10) 0.014(9) -0.004(8) -0.006(8) 0.001(9)
C1 0.020(9) 0.040(12) 0.026(9) -0.019(8) 0.009(7) -0.006(9)
C26 0.016(11) 0.008(8) 0.013(9) 0.004(7) 0.004(8) 0.005(8)
C25 0.015(10) 0.017(10) 0.015(9) 0.001(9) 0.004(8) 0.001(9)
O24 0.042(6) 0.032(5) 0.019(4) 0.002(4) 0.008(4) 0.007(5)
C20 0.023(10) 0.033(10) 0.028(9) 0.006(8) -0.005(7) -0.001(8)
O13 0.030(5) 0.036(6) 0.026(5) -0.003(4) -0.008(4) 0.000(5)
C2 0.010(12) 0.013(11) 0.016(10) -0.005(9) 0.004(9) 0.001(10)
C15 0.023(13) 0.014(11) 0.018(10) 0.005(9) -0.007(9) 0.002(10)
S44A 0.023(7) 0.025(7) 0.011(5) 0.000(5) -0.003(5) -0.001(6)
S64A 0.018(6) 0.016(6) 0.016(5) 0.006(4) -0.004(4) 0.000(5)
S54A 0.025(6) 0.020(6) 0.012(5) -0.005(4) -0.001(4) 0.005(5)
S43A 0.017(6) 0.020(6) 0.015(5) -0.004(5) 0.000(5) 0.008(5)
S53A 0.013(6) 0.031(7) 0.009(5) -0.002(5) -0.002(4) 0.005(6)
S42A 0.030(7) 0.020(6) 0.017(5) 0.002(5) 0.003(5) -0.006(5)
S41A 0.019(6) 0.018(6) 0.024(6) 0.002(5) 0.005(5) 0.002(5)
S63A 0.020(6) 0.022(6) 0.010(5) 0.006(5) -0.001(5) 0.002(5)
C54A 0.01(2) 0.02(2) 0.013(19) -0.002(15) 0.001(15) 0.002(18)
C44A 0.014(18) 0.016(19) 0.013(17) 0.000(14) 0.000(14) 0.000(17)
C64A 0.009(19) 0.010(16) 0.005(14) 0.003(12) -0.001(13) 0.004(15)
C64B 0.019(19) 0.018(18) 0.016(15) 0.003(13) 0.002(13) -0.007(16)
C66A 0.014(19) 0.014(19) 0.013(16) 0.001(13) -0.004(13) -0.003(16)
C45A 0.02(2) 0.02(2) 0.021(19) -0.005(16) 0.001(15) 0.003(17)
C56A 0.02(2) 0.017(18) 0.020(16) -0.003(14) 0.001(14) 0.002(16)
C65A 0.015(17) 0.012(17) 0.013(16) -0.001(12) 0.000(12) -0.004(14)
C56B 0.02(2) 0.02(2) 0.019(19) -0.005(17) -0.003(15) 0.004(19)
O34 0.018(7) 0.006(5) 0.016(6) 0.002(5) -0.005(5) 0.002(5)
O32 0.061(11) 0.028(9) 0.027(8) -0.001(7) 0.013(7) -0.008(9)
C37 0.016(11) 0.010(10) 0.019(11) -0.001(9) -0.001(9) 0.004(10)
C39 0.011(11) 0.015(11) 0.017(9) -0.003(8) -0.001(8) -0.003(9)
O33 0.031(5) 0.030(5) 0.027(5) -0.009(4) -0.011(4) 0.002(5)
C34 0.017(9) 0.014(8) 0.015(8) 0.000(6) -0.001(6) 0.000(7)
C38 0.017(13) 0.012(10) 0.021(11) -0.002(9) -0.007(9) 0.002(10)
C32 0.015(11) 0.020(10) 0.014(9) -0.003(8) 0.002(9) 0.006(9)
O37 0.019(8) 0.034(9) 0.023(7) -0.018(7) -0.004(6) 0.002(8)
C40 0.019(8) 0.037(11) 0.025(8) -0.017(8) -0.007(6) 0.001(8)
S61A 0.019(6) 0.015(5) 0.010(5) 0.006(4) 0.003(4) 0.010(5)
S74A 0.019(6) 0.026(6) 0.016(6) 0.000(5) -0.004(5) 0.010(5)
S74B 0.026(7) 0.024(7) 0.024(6) 0.002(5) 0.004(5) 0.005(6)
S52B 0.017(6) 0.020(6) 0.007(5) -0.003(4) -0.001(4) -0.005(5)
S62A 0.016(5) 0.011(4) 0.005(4) 0.001(3) 0.001(4) 0.002(4)
S51B 0.018(6) 0.022(6) 0.015(5) -0.002(5) 0.001(4) 0.006(5)
C43A 0.02(2) 0.02(2) 0.016(17) 0.001(15) 0.000(15) 0.000(18)
C53B 0.01(2) 0.02(2) 0.009(16) 0.002(15) 0.000(14) 0.007(17)
C63B 0.013(18) 0.02(2) 0.014(17) -0.001(15) -0.004(13) -0.006(17)
C61A 0.020(19) 0.015(18) 0.014(15) 0.003(13) 0.001(13) 0.005(15)
C63A 0.007(17) 0.008(15) 0.006(13) 0.000(11) 0.000(11) 0.000(13)
S73B 0.030(7) 0.024(7) 0.016(6) -0.007(5) -0.003(5) 0.003(6)
S51A 0.023(7) 0.037(8) 0.017(6) 0.004(6) 0.007(5) 0.006(7)
C66B 0.03(2) 0.02(2) 0.02(2) 0.009(14) -0.004(15) -0.001(18)
C41A 0.02(2) 0.020(19) 0.03(2) -0.002(16) 0.007(16) -0.002(18)
C52B 0.02(2) 0.018(19) 0.013(17) 0.000(13) -0.001(14) 0.001(17)
C46B 0.015(17) 0.011(18) 0.019(18) -0.006(15) -0.005(13) 0.000(15)
C62A 0.02(2) 0.01(2) 0.011(16) 0.000(13) 0.000(14) 0.002(18)
C51B 0.019(19) 0.020(18) 0.013(16) 0.000(13) -0.004(13) 0.005(15)
S71B 0.022(7) 0.027(7) 0.017(6) 0.002(5) -0.003(5) 0.007(6)
S84B 0.030(7) 0.028(6) 0.008(5) 0.004(4) -0.002(5) 0.000(6)
S72B 0.020(6) 0.020(6) 0.014(5) -0.006(4) 0.000(4) 0.005(5)
S83B 0.023(7) 0.024(6) 0.011(5) -0.002(4) 0.004(4) 0.000(6)
C51A 0.02(2) 0.015(19) 0.018(17) 0.004(14) -0.001(14) -0.001(18)
C86B 0.026(19) 0.03(2) 0.026(19) 0.003(16) -0.001(15) 0.003(17)
C84B 0.017(19) 0.02(2) 0.010(15) 0.000(14) 0.001(13) 0.005(18)
C83B 0.011(18) 0.019(19) 0.013(17) 0.001(15) 0.002(14) 0.004(17)
C85B 0.02(2) 0.02(2) 0.02(2) 0.001(17) 0.001(16) 0.001(18)
S94A 0.020(6) 0.027(7) 0.015(5) 0.005(5) 0.003(5) -0.004(6)
S81A 0.022(6) 0.019(6) 0.011(5) -0.007(4) -0.005(4) -0.001(5)
S84A 0.022(7) 0.016(6) 0.015(5) 0.004(5) 0.000(5) 0.004(6)
S81B 0.022(6) 0.025(6) 0.009(5) -0.002(4) 0.000(5) -0.007(6)
S91A 0.020(6) 0.022(6) 0.014(5) -0.001(5) -0.001(5) 0.005(6)
S82B 0.022(7) 0.024(7) 0.011(5) -0.003(5) -0.002(5) -0.002(6)
S82A 0.025(6) 0.018(6) 0.011(5) -0.003(4) 0.003(4) -0.001(5)
S93A 0.022(6) 0.019(6) 0.012(5) -0.002(5) -0.001(5) 0.002(5)
S83A 0.019(6) 0.020(6) 0.014(5) -0.005(5) -0.004(5) 0.008(5)
S92A 0.021(6) 0.020(5) 0.009(4) -0.002(4) 0.004(4) -0.001(5)
C83A 0.019(19) 0.017(19) 0.012(17) -0.003(15) 0.003(14) 0.003(17)
C94A 0.015(18) 0.02(2) 0.011(16) -0.002(15) 0.002(13) 0.002(17)
C86A 0.03(2) 0.018(18) 0.019(19) 0.000(15) 0.003(16) -0.001(17)
C85A 0.03(2) 0.02(2) 0.02(2) -0.005(15) -0.003(16) 0.004(18)
C84A 0.02(2) 0.015(19) 0.010(15) -0.001(14) 0.000(14) 0.002(17)
C82A 0.020(18) 0.015(19) 0.015(18) -0.002(15) 0.000(14) 0.002(16)
C71B 0.02(3) 0.02(2) 0.02(2) 0.001(18) 0.001(19) 0.00(2)
C91A 0.017(17) 0.015(17) 0.015(15) 0.000(12) 0.004(12) -0.001(14)
C81A 0.02(2) 0.02(2) 0.016(18) 0.006(15) 0.001(15) 0.005(19)
S92B 0.023(6) 0.015(5) 0.007(4) 0.003(4) -0.001(4) 0.001(5)
S93B 0.022(6) 0.018(6) 0.013(5) 0.001(4) 0.002(5) -0.007(5)
S73A 0.026(7) 0.025(6) 0.013(5) -0.008(5) 0.002(5) 0.003(6)
S52A 0.015(6) 0.020(6) 0.006(4) 0.003(4) 0.000(4) 0.000(5)
S91B 0.020(6) 0.011(5) 0.012(5) 0.004(4) 0.001(4) -0.002(5)
S71A 0.033(8) 0.025(7) 0.015(5) 0.001(5) 0.002(5) 0.008(7)
S72A 0.027(7) 0.029(7) 0.014(5) -0.005(5) 0.000(5) 0.002(6)
C96B 0.01(2) 0.010(19) 0.011(16) 0.003(13) 0.006(13) 0.003(16)
C53A 0.01(2) 0.02(2) 0.011(17) 0.001(15) 0.001(15) 0.00(2)
C52A 0.02(2) 0.014(19) 0.02(2) 0.004(16) 0.001(16) -0.005(18)
C42A 0.03(2) 0.021(18) 0.025(19) -0.001(15) 0.007(16) 0.002(18)
C75A 0.02(2) 0.018(18) 0.020(19) -0.005(14) 0.002(14) -0.010(15)
C73A 0.01(2) 0.02(2) 0.02(2) -0.007(16) 0.001(15) 0.004(19)
C71A 0.03(2) 0.03(2) 0.03(2) 0.002(16) 0.004(17) 0.001(17)
C72A 0.03(2) 0.02(2) 0.03(2) -0.001(19) 0.002(17) 0.00(2)
C74A 0.02(2) 0.02(2) 0.017(19) -0.005(16) 0.002(16) 0.006(18)
C91B 0.017(17) 0.012(16) 0.013(14) 0.005(12) 0.004(12) 0.001(14)
C93B 0.01(2) 0.015(18) 0.010(16) 0.000(14) -0.002(14) 0.000(16)
C92A 0.020(18) 0.018(18) 0.017(17) -0.005(14) 0.005(13) -0.006(16)
C81B 0.018(19) 0.02(2) 0.016(17) 0.004(15) 0.001(14) 0.003(17)
C75B 0.03(2) 0.03(2) 0.02(2) -0.003(16) 0.000(16) 0.00(2)
C94B 0.02(2) 0.016(18) 0.012(16) 0.002(13) -0.004(14) 0.001(15)
C95A 0.02(2) 0.020(19) 0.020(19) 0.001(15) 0.003(15) -0.002(16)
C76A 0.02(2) 0.02(2) 0.019(19) -0.003(15) -0.006(14) -0.006(17)
C82B 0.02(2) 0.02(2) 0.016(18) -0.004(16) -0.004(17) 0.000(18)
C76B 0.03(3) 0.02(2) 0.02(2) 0.001(18) 0.004(19) 0.00(2)
C73B 0.02(2) 0.02(2) 0.02(2) -0.003(17) 0.000(17) 0.004(19)
C95B 0.010(17) 0.009(15) 0.010(15) 0.002(11) 0.001(11) -0.001(13)
S94B 0.027(6) 0.015(5) 0.015(5) 0.000(4) 0.003(4) 0.001(5)
O3 0.023(10) 0.023(9) 0.042(10) -0.009(8) 0.004(8) -0.011(9)
C9 0.015(13) 0.020(12) 0.019(10) -0.006(10) -0.004(9) 0.004(11)
C42B 0.013(17) 0.012(15) 0.006(14) 0.001(12) 0.002(13) 0.000(13)
C92B 0.016(19) 0.013(19) 0.018(19) 0.000(14) 0.002(14) 0.003(16)
C72B 0.02(2) 0.02(2) 0.02(2) -0.005(15) -0.001(15) -0.001(17)
C65B 0.025(19) 0.018(18) 0.02(2) 0.010(14) -0.006(15) 0.000(15)
C96A 0.02(2) 0.02(2) 0.023(19) 0.002(15) 0.003(16) 0.000(17)
C74B 0.02(2) 0.02(2) 0.02(2) -0.004(17) 0.001(17) 0.00(2)
C43B 0.02(2) 0.010(18) 0.010(16) 0.000(13) -0.003(13) 0.001(16)
C30 0.027(10) 0.035(11) 0.028(9) 0.013(8) 0.009(7) 0.013(8)
C46A 0.02(2) 0.017(19) 0.018(19) -0.002(16) 0.003(17) 0.002(18)
C93A 0.015(18) 0.017(16) 0.015(16) -0.002(12) 0.001(12) 0.003(14)
O41 0.018(8) 0.013(7) 0.016(7) -0.001(6) 0.001(6) 0.004(6)
O42 0.021(8) 0.005(5) 0.020(7) -0.001(5) 0.001(6) -0.003(6)
O43 0.042(11) 0.042(10) 0.027(9) 0.006(8) -0.007(8) -0.001(9)
O44 0.036(11) 0.032(10) 0.030(9) 0.004(8) 0.006(8) 0.012(9)
O45 0.017(6) 0.056(9) 0.018(5) 0.005(6) 0.011(4) 0.001(6)
O46 0.037(8) 0.056(9) 0.035(6) -0.014(7) -0.003(5) 0.007(7)
O47 0.028(6) 0.031(6) 0.029(5) 0.001(5) 0.000(4) 0.002(5)
O48 0.032(5) 0.035(6) 0.032(5) -0.002(4) -0.003(4) -0.004(5)
O49 0.035(5) 0.026(5) 0.029(5) 0.003(4) -0.004(4) 0.003(5)
C55A 0.02(3) 0.02(2) 0.02(2) -0.004(17) -0.004(18) 0.005(19)
O50 0.023(6) 0.050(8) 0.021(5) -0.018(6) 0.005(4) 0.005(6)
Fe1 0.0176(18) 0.0131(15) 0.0209(16) -0.0061(15) 0.0052(16) 0.0013(16)
C5 0.012(11) 0.011(10) 0.014(9) -0.001(8) 0.002(8) 0.001(9)
O2 0.024(9) 0.015(8) 0.026(8) 0.006(7) 0.003(7) 0.003(8)
O6 0.022(9) 0.006(7) 0.037(8) 0.003(6) 0.004(6) 0.001(7)
O8 0.035(9) 0.008(7) 0.018(7) 0.001(6) 0.006(6) -0.001(8)
O5 0.016(8) 0.042(10) 0.027(8) -0.019(7) 0.007(7) -0.010(8)
C7 0.022(13) 0.011(10) 0.017(11) -0.006(9) -0.006(10) 0.005(10)
C10 0.016(11) 0.010(9) 0.012(9) -0.005(8) 0.001(8) 0.002(9)
C3 0.013(9) 0.008(8) 0.015(9) -0.003(8) 0.001(7) 0.004(8)
O7 0.013(8) 0.012(7) 0.024(8) -0.004(6) 0.001(6) 0.002(7)
C4 0.021(13) 0.008(9) 0.021(10) 0.003(8) 0.003(9) -0.001(10)
C8 0.028(12) 0.006(9) 0.016(9) -0.005(7) -0.004(9) 0.005(9)
O4 0.030(7) 0.021(6) 0.022(6) 0.001(5) -0.003(5) 0.008(5)
N2 0.013(10) 0.012(9) 0.013(8) -0.001(7) -0.001(7) 0.004(8)
N1 0.013(10) 0.010(9) 0.016(9) 0.001(7) 0.005(7) 0.005(9)
O1 0.027(5) 0.036(6) 0.023(4) -0.016(4) 0.011(4) -0.008(5)
C6 0.016(11) 0.015(10) 0.012(9) 0.002(8) 0.002(8) 0.002(9)
Fe3 0.0180(19) 0.0085(16) 0.0283(17) 0.0034(16) 0.0087(16) 0.0056(16)
O23 0.030(9) 0.019(7) 0.026(8) 0.006(6) -0.002(6) 0.006(7)
O28 0.021(9) 0.036(10) 0.033(8) 0.020(7) 0.011(7) 0.009(8)
O25 0.013(9) 0.012(8) 0.023(7) 0.006(6) 0.003(6) 0.004(7)
O27 0.019(9) 0.014(8) 0.037(9) -0.001(7) 0.005(7) 0.003(8)
O21 0.023(10) 0.021(9) 0.027(8) 0.001(7) 0.002(7) 0.004(8)
C23 0.019(12) 0.014(11) 0.018(10) 0.003(8) -0.004(8) 0.001(10)
N5 0.014(10) 0.014(10) 0.014(9) 0.000(8) 0.000(8) 0.000(9)
C22 0.015(11) 0.021(10) 0.016(10) 0.003(9) -0.002(9) 0.003(10)
C21 0.020(14) 0.017(13) 0.013(11) 0.000(9) 0.002(9) 0.003(12)
O22 0.063(10) 0.018(8) 0.021(7) -0.006(6) -0.016(7) -0.001(8)
N6 0.014(10) 0.009(9) 0.014(8) 0.000(7) 0.001(7) 0.002(8)
C24 0.023(9) 0.021(9) 0.022(9) 0.001(7) 0.000(7) 0.000(8)
O26 0.036(9) 0.014(7) 0.023(7) 0.000(6) 0.008(6) 0.010(7)
C28 0.022(14) 0.014(11) 0.025(12) 0.003(10) 0.006(10) 0.001(11)
C27 0.015(12) 0.012(11) 0.017(11) 0.006(9) 0.006(9) 0.006(10)
Fe2 0.0166(18) 0.0082(14) 0.0251(17) 0.0048(15) -0.0040(16) -0.0018(15)
O16 0.037(10) 0.018(8) 0.015(6) 0.002(6) -0.009(6) 0.004(8)
O14 0.028(9) 0.012(8) 0.013(7) 0.000(6) 0.004(6) 0.005(8)
C16 0.019(12) 0.012(10) 0.017(10) 0.002(9) -0.008(9) 0.001(10)
O18 0.014(8) 0.010(7) 0.029(7) -0.001(6) -0.005(6) 0.002(7)
O15 0.013(9) 0.014(7) 0.024(8) 0.005(6) -0.002(6) 0.002(7)
O17 0.019(8) 0.035(9) 0.028(8) 0.013(7) -0.009(7) -0.003(8)
C19 0.018(13) 0.017(12) 0.022(11) 0.003(10) -0.005(10) 0.003(11)
O11 0.025(9) 0.018(8) 0.034(9) -0.003(7) -0.004(7) -0.009(8)
N3 0.019(11) 0.011(9) 0.012(8) 0.001(7) -0.004(7) 0.002(9)
C18 0.019(12) 0.011(10) 0.016(9) 0.001(8) 0.001(9) 0.000(9)
C14 0.027(12) 0.022(12) 0.023(11) 0.000(9) 0.001(9) 0.000(10)
C13 0.022(13) 0.017(11) 0.020(11) 0.003(10) 0.000(10) 0.001(11)
C12 0.017(13) 0.020(12) 0.014(10) 0.000(9) -0.002(9) -0.001(11)
C11 0.017(12) 0.016(10) 0.015(10) 0.000(8) -0.001(8) -0.001(10)
C17 0.019(10) 0.010(9) 0.019(10) 0.000(8) -0.002(8) -0.001(9)
N4 0.015(10) 0.012(9) 0.014(9) 0.000(7) -0.003(7) 0.000(9)
O12 0.046(9) 0.039(9) 0.038(8) -0.002(7) 0.004(6) 0.005(7)
Fe4 0.0193(19) 0.0118(16) 0.0235(17) -0.0084(16) -0.0050(16) 0.0028(16)
C36 0.016(11) 0.012(9) 0.014(9) -0.003(8) -0.003(8) 0.002(8)
O35 0.021(9) 0.011(8) 0.025(8) -0.002(6) 0.003(6) 0.005(8)
O38 0.020(9) 0.010(7) 0.037(9) 0.005(7) -0.006(7) 0.004(7)
O36 0.032(8) 0.012(7) 0.015(6) -0.004(5) -0.010(5) 0.006(6)
O31 0.025(10) 0.016(9) 0.033(9) -0.005(7) -0.002(7) 0.009(8)
N7 0.016(11) 0.009(9) 0.017(9) 0.000(8) -0.003(8) 0.005(9)
C33 0.015(11) 0.011(10) 0.016(10) -0.002(8) 0.001(8) -0.005(9)
C31 0.021(14) 0.012(12) 0.012(11) -0.003(9) 0.002(9) 0.004(12)
N8 0.015(10) 0.007(9) 0.018(9) -0.002(7) -0.003(8) 0.003(9)
S62B 0.016(6) 0.029(7) 0.009(5) 0.000(5) 0.001(4) 0.002(6)
S42B 0.014(6) 0.016(6) 0.010(5) 0.003(4) 0.002(4) 0.004(5)
S64B 0.035(8) 0.036(7) 0.022(6) 0.014(5) -0.002(6) 0.001(6)
S41B 0.021(6) 0.013(5) 0.010(5) 0.001(4) -0.001(4) -0.001(5)
S63B 0.020(6) 0.016(6) 0.021(5) -0.003(5) -0.001(5) -0.007(5)
S61B 0.018(6) 0.023(6) 0.017(5) 0.000(5) -0.003(5) -0.006(6)
S54B 0.019(6) 0.020(6) 0.018(5) 0.001(5) -0.002(5) 0.002(6)
S53B 0.023(7) 0.026(7) 0.014(5) -0.005(5) -0.003(5) 0.009(6)
S44B 0.019(6) 0.010(5) 0.011(4) 0.000(4) 0.003(4) 0.001(5)
S43B 0.018(6) 0.017(6) 0.011(5) -0.010(4) -0.002(4) 0.005(5)
C54B 0.01(2) 0.02(2) 0.009(18) 0.001(15) -0.003(14) 0.006(18)
C62B 0.006(17) 0.014(15) 0.018(17) 0.001(12) -0.003(13) 0.001(13)
C61B 0.007(17) 0.011(14) 0.011(15) -0.001(12) 0.003(12) 0.001(13)
C44B 0.008(16) 0.010(17) 0.006(15) 0.001(13) -0.003(12) 0.002(15)
C55B 0.02(2) 0.022(18) 0.021(19) -0.004(14) -0.004(16) 0.004(16)
C41B 0.017(18) 0.013(17) 0.011(15) 0.004(12) 0.007(12) -0.005(15)

loop_
_atom_type_symbol
_atom_type_description
_atom_type_scat_dispersion_real
_atom_type_scat_dispersion_imag
_atom_type_scat_source
C C 0.0033 0.0016 'International Tables Vol C Tables 4.2.6.8 and 6.1.1.4'
H H 0.0000 0.0000 'International Tables Vol C Tables 4.2.6.8 and 6.1.1.4'
N N 0.0061 0.0033 'International Tables Vol C Tables 4.2.6.8 and 6.1.1.4'
O O 0.0106 0.0060 'International Tables Vol C Tables 4.2.6.8 and 6.1.1.4'
S S 0.1246 0.1234 'International Tables Vol C Tables 4.2.6.8 and 6.1.1.4'
Fe Fe 0.3463 0.8444 'International Tables Vol C Tables 4.2.6.8 and 6.1.1.4'

loop_
_geom_angle_atom_site_label_1
_geom_angle_atom_site_label_2
_geom_angle_atom_site_label_3
_geom_angle
C46B C45B S43B 116(3)
C46B C45B H45B 121.8
S43B C45B H45B 121.8
C27 C29 C30 117.6(19)
C27 C29 H29A 107.9
C30 C29 H29A 107.9
C27 C29 H29B 107.9
C30 C29 H29B 107.9
H29A C29 H29B 107.2
C36 C35 N7 104.9(17)
C36 C35 H35A 110.8
N7 C35 H35A 110.8
C36 C35 H35B 110.8
N7 C35 H35B 110.8
H35A C35 H35B 108.8
O1 C1 O5 122.3(18)
O1 C1 C2 117.3(17)
O5 C1 C2 119.8(19)
N6 C26 C25 106.7(17)
N6 C26 H26A 110.4
C25 C26 H26A 110.4
N6 C26 H26B 110.4
C25 C26 H26B 110.4
H26A C26 H26B 108.6
N5 C25 C26 108.0(17)
N5 C25 H25A 110.1
C26 C25 H25A 110.1
N5 C25 H25B 110.1
C26 C25 H25B 110.1
H25A C25 H25B 108.4
O13 C20 O17 124(2)
O13 C20 C19 121.0(18)
O17 C20 C19 114.7(18)
C3 C2 C1 115.4(16)
C3 C2 H2A 108.4
C1 C2 H2A 108.4
C3 C2 H2B 108.4
C1 C2 H2B 108.4
H2A C2 H2B 107.5
N3 C15 C16 111(2)
N3 C15 H15A 109.5
C16 C15 H15A 109.5
N3 C15 H15B 109.5
C16 C15 H15B 109.5
H15A C15 H15B 108.1
C44A S44A C46A 95(2)
C66A S64A C64A 100(2)
C56A S54A C54A 100(2)
C44A S43A C45A 97(2)
C54A S53A C55A 98(2)
C43A S42A C42A 97(2)
C41A S41A C43A 95(2)
C64A S63A C65A 94.4(19)
C53A C54A S53A 125(4)
C53A C54A S54A 122(3)
S53A C54A S54A 112(3)
C43A C44A S43A 128(4)
C43A C44A S44A 117(4)
S43A C44A S44A 114(3)
C63A C64A S64A 128(3)
C63A C64A S63A 121(3)
S64A C64A S63A 111(2)
C63B C64B S63B 120(3)
C63B C64B S64B 116(3)
S63B C64B S64B 123(3)
C65A C66A S64A 119(4)
C65A C66A H66A 120.6
S64A C66A H66A 120.6
C46A C45A S43A 117(4)
C46A C45A H45A 121.4
S43A C45A H45A 121.4
C55A C56A S54A 114(4)
C55A C56A H56A 123.1
S54A C56A H56A 123.1
C66A C65A S63A 116(4)
C66A C65A H65A 122.1
S63A C65A H65A 122.1
C55B C56B S54B 115(4)
C55B C56B H56B 122.6
S54B C56B H56B 122.6
N8 C37 C38 107(2)
N8 C37 C39 109.1(17)
C38 C37 C39 111.2(18)
N8 C37 H37 109.9
C38 C37 H37 109.9
C39 C37 H37 109.9
C40 C39 C37 114(2)
C40 C39 H39A 108.8
C37 C39 H39A 108.8
C40 C39 H39B 108.8
C37 C39 H39B 108.8
H39A C39 H39B 107.7
O36 C34 O32 125(2)
O36 C34 C33 118.0(17)
O32 C34 C33 117.1(18)
O34 C38 O38 122(2)
O34 C38 C37 119(2)
O38 C38 C37 119.1(19)
C31 C32 C33 115.1(19)
C31 C32 H32A 108.5
C33 C32 H32A 108.5
C31 C32 H32B 108.5
C33 C32 H32B 108.5
H32A C32 H32B 107.5
C40 O37 Fe4 135.3(13)
O33 C40 O37 123.7(18)
O33 C40 C39 114.8(18)
O37 C40 C39 121.3(16)
C61A S61A C63A 99(2)
C74A S74A C76A 89(2)
C76B S74B C74B 91(2)
C52B S52B C53B 99(2)
C62A S62A C63A 101(2)
C51B S51B C53B 99(2)
C44A C43A S42A 126(4)
C44A C43A S41A 120(4)
S42A C43A S41A 113(3)
C54B C53B S52B 128(4)
C54B C53B S51B 121(3)
S52B C53B S51B 111(3)
C64B C63B S62B 121(3)
C64B C63B S61B 122(3)
S62B C63B S61B 116(3)
C62A C61A S61A 119(3)
C62A C61A H61A 120.7
S61A C61A H61A 120.7
C64A C63A S61A 128(3)
C64A C63A S62A 122(3)
S61A C63A S62A 110(2)
C75B S73B C74B 98(2)
C53A S51A C51A 92(2)
C65B C66B S64B 123(5)
C65B C66B H66B 118.6
S64B C66B H66B 118.6
C42A C41A S41A 112(4)
C42A C41A H41A 123.9
S41A C41A H41A 123.9
C51B C52B S52B 120(4)
C51B C52B H52B 119.8
S52B C52B H52B 119.8
C45B C46B S44B 117(4)
C45B C46B H46B 121.5
S44B C46B H46B 121.5
C61A C62A S62A 112(3)
C61A C62A H62A 124.2
S62A C62A H62A 124.2
C52B C51B S51B 111(3)
C52B C51B H51B 124.7
S51B C51B H51B 124.7
C73B S71B C71B 92(2)
C86B S84B C84B 94(2)
C73B S72B C72B 88(2)
C84B S83B C85B 97(2)
C52A C51A S51A 120(4)
C52A C51A H51A 120.2
S51A C51A H51A 120.2
C85B C86B S84B 112(4)
C85B C86B H86B 124.0
S84B C86B H86B 124.0
C83B C84B S83B 132(4)
C83B C84B S84B 115(3)
S83B C84B S84B 112(3)
C84B C83B S82B 127(4)
C84B C83B S81B 115(3)
S82B C83B S81B 117(3)
C86B C85B S83B 123(4)
C86B C85B H85B 118.4
S83B C85B H85B 118.4
C96A S94A C94A 96(2)
C83A S81A C81A 93(2)
C84A S84A C86A 95(2)
C81B S81B C83B 91(2)
C91A S91A C93A 101(2)
C82B S82B C83B 93(2)
C82A S82A C83A 93(2)
C95A S93A C94A 93(2)
C85A S83A C84A 89(2)
C93A S92A C92A 102(2)
C84A C83A S81A 125(3)
C84A C83A S82A 118(3)
S81A C83A S82A 117(3)
C93A C94A S94A 122(4)
C93A C94A S93A 123(4)
S94A C94A S93A 114(3)
C85A C86A S84A 112(4)
C85A C86A H86A 124.2
S84A C86A H86A 124.2
C86A C85A S83A 127(4)
C86A C85A H85A 116.6
S83A C85A H85A 116.6
C83A C84A S84A 126(3)
C83A C84A S83A 117(3)
S84A C84A S83A 118(3)
C81A C82A S82A 120(4)
C81A C82A H82A 120.1
S82A C82A H82A 120.1
C72B C71B S71B 118(4)
C72B C71B H71B 120.9
S71B C71B H71B 120.9
C92A C91A S91A 116(3)
C92A C91A H91A 121.9
S91A C91A H91A 121.9
C82A C81A S81A 117(4)
C82A C81A H81A 121.6
S81A C81A H81A 121.6
C93B S92B C92B 90(2)
C94B S93B C95B 88(2)
C74A S73A C75A 89(2)
C53A S52A C52A 97(2)
C93B S91B C91B 97(2)
C73A S71A C71A 93(2)
C73A S72A C72A 92(2)
C95B C96B S94B 122(4)
C95B C96B H96B 118.8
S94B C96B H96B 118.8
C54A C53A S52A 127(4)
C54A C53A S51A 117(3)
S52A C53A S51A 116(3)
C51A C52A S52A 115(4)
C51A C52A H52A 122.6
S52A C52A H52A 122.6
C41A C42A S42A 121(4)
C41A C42A H42A 119.5
S42A C42A H42A 119.5
C76A C75A S73A 125(5)
C76A C75A H75A 117.6
S73A C75A H75A 117.6
C74A C73A S72A 124(3)
C74A C73A S71A 118(3)
S72A C73A S71A 118(3)
C72A C71A S71A 117(5)
C72A C71A H71A 121.7
S71A C71A H71A 121.7
C71A C72A S72A 120(5)
C71A C72A H72A 119.9
S72A C72A H72A 119.9
C73A C74A S73A 122(3)
C73A C74A S74A 119(3)
S73A C74A S74A 120(3)
C92B C91B S91B 114(3)
C92B C91B H91B 122.8
S91B C91B H91B 122.8
C94B C93B S91B 124(3)
C94B C93B S92B 116(3)
S91B C93B S92B 120(3)
C91A C92A S92A 111(3)
C91A C92A H92A 124.6
S92A C92A H92A 124.6
C82B C81B S81B 119(4)
C82B C81B H81B 120.6
S81B C81B H81B 120.6
C76B C75B S73B 114(4)
C76B C75B H75B 123.1
S73B C75B H75B 123.1
C93B C94B S94B 120(3)
C93B C94B S93B 114(3)
S94B C94B S93B 125(3)
C96A C95A S93A 119(4)
C96A C95A H95A 120.6
S93A C95A H95A 120.6
C75A C76A S74A 117(4)
C75A C76A H76A 121.5
S74A C76A H76A 121.5
C81B C82B S82B 119(4)
C81B C82B H82B 120.3
S82B C82B H82B 120.3
C75B C76B S74B 121(4)
C75B C76B H76B 119.3
S74B C76B H76B 119.3
C74B C73B S72B 123(4)
C74B C73B S71B 116(3)
S72B C73B S71B 121(3)
C96B C95B S93B 117(4)
C96B C95B H95B 121.7
S93B C95B H95B 121.7
C94B S94B C96B 87(2)
C10 C9 C7 117.3(19)
C10 C9 H9A 108.0
C7 C9 H9A 108.0
C10 C9 H9B 108.0
C7 C9 H9B 108.0
H9A C9 H9B 107.2
C41B C42B S42B 120(3)
C41B C42B H42B 119.8
S42B C42B H42B 119.8
C91B C92B S92B 119(4)
C91B C92B H92B 120.6
S92B C92B H92B 120.6
C71B C72B S72B 121(4)
C71B C72B H72B 119.4
S72B C72B H72B 119.4
C66B C65B S63B 119(5)
C66B C65B H65B 120.4
S63B C65B H65B 120.4
C95A C96A S94A 118(4)
C95A C96A H96A 121.1
S94A C96A H96A 121.1
C73B C74B S73B 124(4)
C73B C74B S74B 119(3)
S73B C74B S74B 116(3)
C44B C43B S41B 128(3)
C44B C43B S42B 119(3)
S41B C43B S42B 113(3)
O24 C30 O28 124.7(18)
O24 C30 C29 117.2(19)
O28 C30 C29 117.7(18)
C45A C46A S44A 117(4)
C45A C46A H46A 121.7
S44A C46A H46A 121.7
C94A C93A S92A 124(4)
C94A C93A S91A 124(3)
S92A C93A S91A 110(3)
C56A C55A S53A 116(4)
C56A C55A H55A 122.0
S53A C55A H55A 122.0
O7 Fe1 O5 108.7(6)
O7 Fe1 O6 90.0(6)
O5 Fe1 O6 92.3(7)
O7 Fe1 O8 92.9(6)
O5 Fe1 O8 88.9(7)
O6 Fe1 O8 176.3(6)
O7 Fe1 N2 87.0(7)
O5 Fe1 N2 162.0(7)
O6 Fe1 N2 96.7(7)
O8 Fe1 N2 81.2(7)
O7 Fe1 N1 160.0(6)
O5 Fe1 N1 87.4(7)
O6 Fe1 N1 77.3(7)
O8 Fe1 N1 99.3(7)
N2 Fe1 N1 79.4(7)
N1 C5 C6 109.1(17)
N1 C5 H5A 109.9
C6 C5 H5A 109.9
N1 C5 H5B 109.9
C6 C5 H5B 109.9
H5A C5 H5B 108.3
C4 O6 Fe1 116.3(14)
C8 O8 Fe1 111.2(15)
C1 O5 Fe1 132.5(14)
N2 C7 C8 106.6(17)
N2 C7 C9 108.7(19)
C8 C7 C9 112.2(17)
N2 C7 H7 109.7
C8 C7 H7 109.7
C9 C7 H7 109.7
O3 C10 O7 127(2)
O3 C10 C9 114(2)
O7 C10 C9 119.3(18)
C2 C3 N1 109.0(17)
C2 C3 C4 113.3(19)
N1 C3 C4 104.9(17)
C2 C3 H3 109.8
N1 C3 H3 109.8
C4 C3 H3 109.8
C10 O7 Fe1 133.4(15)
O2 C4 O6 125(2)
O2 C4 C3 118(2)
O6 C4 C3 116(2)
O8 C8 O4 116(2)
O8 C8 C7 123(2)
O4 C8 C7 121(2)
C7 N2 C6 113.6(19)
C7 N2 Fe1 101.2(13)
C6 N2 Fe1 110.2(13)
C7 N2 H2 111(10)
C6 N2 H2 111(10)
Fe1 N2 H2 111(10)
C5 N1 C3 115.6(17)
C5 N1 Fe1 108.4(12)
C3 N1 Fe1 104.1(12)
C5 N1 H1 109.5
C3 N1 H1 109.5
Fe1 N1 H1 109.5
N2 C6 C5 104(2)
N2 C6 H6A 110.9
C5 C6 H6A 110.9
N2 C6 H6B 110.9
C5 C6 H6B 110.9
H6A C6 H6B 108.9
O25 Fe3 O27 91.9(7)
O25 Fe3 O28 106.4(7)
O27 Fe3 O28 93.3(7)
O25 Fe3 O26 92.7(7)
O27 Fe3 O26 172.8(7)
O28 Fe3 O26 90.8(7)
O25 Fe3 N5 87.0(7)
O27 Fe3 N5 96.2(7)
O28 Fe3 N5 163.3(8)
O26 Fe3 N5 78.5(7)
O25 Fe3 N6 161.1(7)
O27 Fe3 N6 76.5(7)
O28 Fe3 N6 89.3(7)
O26 Fe3 N6 97.7(7)
N5 Fe3 N6 79.7(8)
C30 O28 Fe3 128.5(14)
C21 O25 Fe3 130.4(14)
C28 O27 Fe3 117.4(16)
C24 C23 C22 110(2)
C24 C23 N5 114(2)
C22 C23 N5 105.5(18)
C24 C23 H23 109.2
C22 C23 H23 109.2
N5 C23 H23 109.2
C25 N5 C23 111.9(16)
C25 N5 Fe3 111.1(15)
C23 N5 Fe3 102.9(13)
C25 N5 H5 110(10)
C23 N5 H5 110(10)
Fe3 N5 H5 110(10)
C23 C22 C21 121(2)
C23 C22 H22A 107.0
C21 C22 H22A 107.0
C23 C22 H22B 107.0
C21 C22 H22B 107.0
H22A C22 H22B 106.7
O21 C21 O25 121(2)
O21 C21 C22 120(2)
O25 C21 C22 119(2)
C26 N6 C27 113.2(16)
C26 N6 Fe3 111.8(16)
C27 N6 Fe3 103.0(13)
C26 N6 H6 110(10)
C27 N6 H6 110(10)
Fe3 N6 H6 110(10)
O22 C24 O26 122(2)
O22 C24 C23 124(2)
O26 C24 C23 114.1(18)
C24 O26 Fe3 114.4(14)
O23 C28 O27 123(2)
O23 C28 C27 123(2)
O27 C28 C27 114(2)
N6 C27 C29 110.0(18)
N6 C27 C28 108(2)
C29 C27 C28 111.0(18)
N6 C27 H27 109.1
C29 C27 H27 109.1
C28 C27 H27 109.1
O16 Fe2 O17 92.3(7)
O16 Fe2 O15 95.4(7)
O17 Fe2 O15 107.7(7)
O16 Fe2 O18 171.3(7)
O17 Fe2 O18 91.9(7)
O15 Fe2 O18 90.6(6)
O16 Fe2 N4 96.4(7)
O17 Fe2 N4 87.8(7)
O15 Fe2 N4 160.1(6)
O18 Fe2 N4 76.2(7)
O16 Fe2 N3 78.2(7)
O17 Fe2 N3 163.6(7)
O15 Fe2 N3 86.7(7)
O18 Fe2 N3 95.8(7)
N4 Fe2 N3 80.1(7)
C14 O16 Fe2 116.6(14)
N4 C16 C15 107.9(17)
N4 C16 H16A 110.1
C15 C16 H16A 110.1
N4 C16 H16B 110.1
C15 C16 H16B 110.1
H16A C16 H16B 108.4
C18 O18 Fe2 110.9(13)
C11 O15 Fe2 128.6(15)
C20 O17 Fe2 131.9(15)
C20 C19 C17 118.5(18)
C20 C19 H19A 107.7
C17 C19 H19A 107.7
C20 C19 H19B 107.7
C17 C19 H19B 107.7
H19A C19 H19B 107.1
C15 N3 C13 116(2)
C15 N3 Fe2 110.5(14)
C13 N3 Fe2 103.7(14)
C15 N3 H3A 109(10)
C13 N3 H3A 109(10)
Fe2 N3 H3A 109(10)
O14 C18 O18 121(2)
O14 C18 C17 123.6(19)
O18 C18 C17 116(2)
O12 C14 O16 132(2)
O12 C14 C13 115(2)
O16 C14 C13 113(2)
N3 C13 C14 110.7(19)
N3 C13 C12 108(2)
C14 C13 C12 108.9(18)
N3 C13 H13 109.6
C14 C13 H13 109.6
C12 C13 H13 109.6
C11 C12 C13 119(2)
C11 C12 H12A 107.5
C13 C12 H12A 107.5
C11 C12 H12B 107.5
C13 C12 H12B 107.5
H12A C12 H12B 107.0
O11 C11 O15 116(2)
O11 C11 C12 121(2)
O15 C11 C12 123.3(18)
N4 C17 C18 110.8(18)
N4 C17 C19 112.8(18)
C18 C17 C19 107(2)
N4 C17 H17 108.8
C18 C17 H17 108.8
C19 C17 H17 108.8
C17 N4 C16 114.5(18)
C17 N4 Fe2 103.6(13)
C16 N4 Fe2 109.1(12)
C17 N4 H4 110(10)
C16 N4 H4 110(10)
Fe2 N4 H4 110(10)
O36 Fe4 O37 90.6(7)
O36 Fe4 O35 96.3(7)
O37 Fe4 O35 109.6(7)
O36 Fe4 O38 173.4(7)
O37 Fe4 O38 90.7(7)
O35 Fe4 O38 89.4(7)
O36 Fe4 N7 81.0(7)
O37 Fe4 N7 162.9(8)
O35 Fe4 N7 86.2(7)
O38 Fe4 N7 96.1(7)
O36 Fe4 N8 96.9(7)
O37 Fe4 N8 86.5(7)
O35 Fe4 N8 159.0(7)
O38 Fe4 N8 76.7(7)
N7 Fe4 N8 79.8(8)
C35 C36 N8 109.1(17)
C35 C36 H36A 109.9
N8 C36 H36A 109.9
C35 C36 H36B 109.9
N8 C36 H36B 109.9
H36A C36 H36B 108.3
C31 O35 Fe4 133.5(14)
C38 O38 Fe4 111.4(14)
C34 O36 Fe4 114.3(14)
C33 N7 C35 116.7(16)
C33 N7 Fe4 102.1(13)
C35 N7 Fe4 110.5(15)
C33 N7 H7A 109(10)
C35 N7 H7A 109(10)
Fe4 N7 H7A 109(10)
N7 C33 C32 111.9(17)
N7 C33 C34 104.9(19)
C32 C33 C34 111.1(17)
N7 C33 H33 109.6
C32 C33 H33 109.6
C34 C33 H33 109.6
O31 C31 O35 124(2)
O31 C31 C32 114(2)
O35 C31 C32 122(2)
C37 N8 C36 114.4(17)
C37 N8 Fe4 104.9(13)
C36 N8 Fe4 106.6(15)
C37 N8 H8 110(10)
C36 N8 H8 110(10)
Fe4 N8 H8 110(10)
C63B S62B C62B 95(2)
C42B S42B C43B 96(2)
C64B S64B C66B 87(2)
C43B S41B C41B 100(2)
C64B S63B C65B 87(2)
C63B S61B C61B 97(2)
C56B S54B C54B 96(2)
C55B S53B C54B 98(2)
C44B S44B C46B 94(2)
C45B S43B C44B 96(2)
C53B C54B S53B 125(4)
C53B C54B S54B 124(3)
S53B C54B S54B 110(3)
C61B C62B S62B 116(4)
C61B C62B H62B 121.9
S62B C62B H62B 121.9
C62B C61B S61B 116(4)
C62B C61B H61B 122.2
S61B C61B H61B 122.2
C43B C44B S44B 126(3)
C43B C44B S43B 117(3)
S44B C44B S43B 116(3)
C56B C55B S53B 120(4)
C56B C55B H55B 120.0
S53B C55B H55B 120.0
C42B C41B S41B 111(3)
C42B C41B H41B 124.5
S41B C41B H41B 124.5

loop_
_geom_bond_atom_site_label_1
_geom_bond_atom_site_label_2
_geom_bond_distance
C45B C46B 1.39(6)
C45B S43B 1.70(5)
C45B H45B 0.9300
C29 C27 1.54(3)
C29 C30 1.59(3)
C29 H29A 0.9700
C29 H29B 0.9700
C35 C36 1.46(3)
C35 N7 1.50(3)
C35 H35A 0.9700
C35 H35B 0.9700
C1 O1 1.23(2)
C1 O5 1.31(3)
C1 C2 1.52(3)
C26 N6 1.44(3)
C26 C25 1.59(3)
C26 H26A 0.9700
C26 H26B 0.9700
C25 N5 1.46(3)
C25 H25A 0.9700
C25 H25B 0.9700
O24 C30 1.28(2)
C20 O13 1.25(2)
C20 O17 1.35(3)
C20 C19 1.53(3)
C2 C3 1.50(3)
C2 H2A 0.9700
C2 H2B 0.9700
C15 N3 1.44(3)
C15 C16 1.51(3)
C15 H15A 0.9700
C15 H15B 0.9700
S44A C44A 1.79(5)
S44A C46A 1.81(5)
S64A C66A 1.65(5)
S64A C64A 1.71(4)
S54A C56A 1.71(5)
S54A C54A 1.75(5)
S43A C44A 1.74(5)
S43A C45A 1.77(5)
S53A C54A 1.74(4)
S53A C55A 1.76(5)
S42A C43A 1.70(4)
S42A C42A 1.70(5)
S41A C41A 1.78(5)
S41A C43A 1.84(5)
S63A C64A 1.78(4)
S63A C65A 1.80(4)
C54A C53A 1.37(7)
C44A C43A 1.32(7)
C64A C63A 1.26(6)
C64B C63B 1.54(7)
C64B S63B 1.62(4)
C64B S64B 1.70(4)
C66A C65A 1.29(5)
C66A H66A 0.9300
C45A C46A 1.33(6)
C45A H45A 0.9300
C56A C55A 1.43(6)
C56A H56A 0.9300
C65A H65A 0.9300
C56B C55B 1.39(6)
C56B S54B 1.71(5)
C56B H56B 0.9300
O34 C38 1.26(2)
O32 C34 1.29(2)
C37 N8 1.47(3)
C37 C38 1.50(3)
C37 C39 1.55(3)
C37 H37 0.9800
C39 C40 1.48(3)
C39 H39A 0.9700
C39 H39B 0.9700
O33 C40 1.26(2)
C34 O36 1.26(2)
C34 C33 1.60(3)
C38 O38 1.31(3)
C32 C31 1.50(3)
C32 C33 1.58(3)
C32 H32A 0.9700
C32 H32B 0.9700
O37 C40 1.26(3)
O37 Fe4 1.923(16)
S61A C61A 1.61(4)
S61A C63A 1.75(4)
S74A C74A 1.75(5)
S74A C76A 1.80(5)
S74B C76B 1.70(5)
S74B C74B 1.79(5)
S52B C52B 1.68(5)
S52B C53B 1.76(5)
S62A C62A 1.65(4)
S62A C63A 1.78(4)
S51B C51B 1.76(5)
S51B C53B 1.83(5)
C53B C54B 1.24(7)
C63B S62B 1.72(4)
C63B S61B 1.73(5)
C61A C62A 1.52(5)
C61A H61A 0.9300
S73B C75B 1.65(5)
S73B C74B 1.67(5)
S51A C53A 1.75(5)
S51A C51A 1.80(5)
C66B C65B 1.10(5)
C66B S64B 1.72(5)
C66B H66B 0.9300
C41A C42A 1.37(6)
C41A H41A 0.9300
C52B C51B 1.48(5)
C52B H52B 0.9300
C46B S44B 1.78(4)
C46B H46B 0.9300
C62A H62A 0.9300
C51B H51B 0.9300
S71B C73B 1.69(5)
S71B C71B 1.69(5)
S84B C86B 1.82(5)
S84B C84B 1.87(4)
S72B C73B 1.69(5)
S72B C72B 1.77(5)
S83B C84B 1.69(5)
S83B C85B 1.72(5)
C51A C52A 1.29(6)
C51A H51A 0.9300
C86B C85B 1.28(6)
C86B H86B 0.9300
C84B C83B 1.36(7)
C83B S82B 1.70(5)
C83B S81B 1.77(5)
C85B H85B 0.9300
S94A C96A 1.59(5)
S94A C94A 1.72(5)
S81A C83A 1.67(4)
S81A C81A 1.77(5)
S84A C84A 1.64(4)
S84A C86A 1.80(5)
S81B C81B 1.72(5)
S91A C91A 1.64(4)
S91A C93A 1.84(5)
S82B C82B 1.69(5)
S82A C82A 1.69(5)
S82A C83A 1.72(4)
S93A C95A 1.65(5)
S93A C94A 1.77(5)
S83A C85A 1.74(5)
S83A C84A 1.76(4)
S92A C93A 1.72(4)
S92A C92A 1.76(5)
C83A C84A 1.48(7)
C94A C93A 1.26(7)
C86A C85A 1.20(6)
C86A H86A 0.9300
C85A H85A 0.9300
C82A C81A 1.24(6)
C82A H82A 0.9300
C71B C72B 1.21(6)
C71B H71B 0.9300
C91A C92A 1.56(5)
C91A H91A 0.9300
C81A H81A 0.9300
S92B C93B 1.72(4)
S92B C92B 1.80(4)
S93B C94B 1.70(4)
S93B C95B 1.82(4)
S73A C74A 1.67(5)
S73A C75A 1.75(5)
S52A C53A 1.67(5)
S52A C52A 1.76(5)
S91B C93B 1.65(4)
S91B C91B 1.69(4)
S71A C73A 1.74(5)
S71A C71A 1.81(5)
S72A C73A 1.73(5)
S72A C72A 1.82(5)
C96B C95B 1.17(5)
C96B S94B 1.81(4)
C96B H96B 0.9300
C52A H52A 0.9300
C42A H42A 0.9300
C75A C76A 1.14(6)
C75A H75A 0.9300
C73A C74A 1.47(7)
C71A C72A 1.24(7)
C71A H71A 0.9300
C72A H72A 0.9300
C91B C92B 1.36(5)
C91B H91B 0.9300
C93B C94B 1.60(6)
C92A H92A 0.9300
C81B C82B 1.30(6)
C81B H81B 0.9300
C75B C76B 1.39(6)
C75B H75B 0.9300
C94B S94B 1.63(4)
C95A C96A 1.39(6)
C95A H95A 0.9300
C76A H76A 0.9300
C82B H82B 0.9300
C76B H76B 0.9300
C73B C74B 1.46(7)
C95B H95B 0.9300
O3 C10 1.21(2)
C9 C10 1.52(4)
C9 C7 1.56(3)
C9 H9A 0.9700
C9 H9B 0.9700
C42B C41B 1.45(5)
C42B S42B 1.64(4)
C42B H42B 0.9300
C92B H92B 0.9300
C72B H72B 0.9300
C65B S63B 1.81(5)
C65B H65B 0.9300
C96A H96A 0.9300
C43B C44B 1.34(6)
C43B S41B 1.69(4)
C43B S42B 1.78(4)
C30 O28 1.32(3)
C46A H46A 0.9300
C55A H55A 0.9300
Fe1 O7 1.931(13)
Fe1 O5 1.947(16)
Fe1 O6 2.001(17)
Fe1 O8 2.043(17)
Fe1 N2 2.12(2)
Fe1 N1 2.157(17)
C5 N1 1.44(3)
C5 C6 1.51(3)
C5 H5A 0.9700
C5 H5B 0.9700
O2 C4 1.17(3)
O6 C4 1.30(3)
O8 C8 1.18(3)
C7 N2 1.50(3)
C7 C8 1.55(3)
C7 H7 0.9800
C10 O7 1.28(3)
C3 N1 1.52(3)
C3 C4 1.57(3)
C3 H3 0.9800
C8 O4 1.25(3)
N2 C6 1.50(3)
N2 H2 0.8(2)
N1 H1 0.9100
C6 H6A 0.9700
C6 H6B 0.9700
Fe3 O25 1.941(17)
Fe3 O27 1.987(16)
Fe3 O28 1.988(17)
Fe3 O26 2.071(16)
Fe3 N5 2.137(18)
Fe3 N6 2.15(2)
O23 C28 1.24(3)
O25 C21 1.31(3)
O27 C28 1.24(3)
O21 C21 1.22(3)
C23 C24 1.46(3)
C23 C22 1.48(3)
C23 N5 1.51(3)
C23 H23 0.9800
N5 H5 0.8(2)
C22 C21 1.53(3)
C22 H22A 0.9700
C22 H22B 0.9700
O22 C24 1.19(2)
N6 C27 1.46(3)
N6 H6 0.8(3)
C24 O26 1.36(3)
C28 C27 1.56(3)
C27 H27 0.9800
Fe2 O16 1.957(17)
Fe2 O17 1.966(17)
Fe2 O15 1.969(13)
Fe2 O18 2.044(16)
Fe2 N4 2.145(16)
Fe2 N3 2.16(2)
O16 C14 1.37(3)
O14 C18 1.29(3)
C16 N4 1.50(3)
C16 H16A 0.9700
C16 H16B 0.9700
O18 C18 1.29(2)
O15 C11 1.33(3)
C19 C17 1.55(3)
C19 H19A 0.9700
C19 H19B 0.9700
O11 C11 1.26(2)
N3 C13 1.46(3)
N3 H3A 0.8(3)
C18 C17 1.51(3)
C14 O12 1.28(3)
C14 C13 1.51(3)
C13 C12 1.56(3)
C13 H13 0.9800
C12 C11 1.44(4)
C12 H12A 0.9700
C12 H12B 0.9700
C17 N4 1.39(3)
C17 H17 0.9800
N4 H4 0.83(16)
Fe4 O36 1.911(15)
Fe4 O35 1.954(17)
Fe4 O38 2.051(16)
Fe4 N7 2.134(18)
Fe4 N8 2.14(2)
C36 N8 1.51(3)
C36 H36A 0.9700
C36 H36B 0.9700
O35 C31 1.27(3)
O31 C31 1.24(3)
N7 C33 1.46(3)
N7 H7A 0.8(2)
C33 H33 0.9800
N8 H8 0.8(3)
S62B C62B 1.85(4)
S41B C41B 1.71(5)
S61B C61B 1.80(4)
S54B C54B 1.80(5)
S53B C55B 1.60(5)
S53B C54B 1.77(4)
S44B C44B 1.72(4)
S43B C44B 1.77(4)
C62B C61B 1.32(5)
C62B H62B 0.9300
C61B H61B 0.9300
C55B H55B 0.9300
C41B H41B 0.9300
